data_7131744
loop_
_publ_author_name
'Okayasu, Yoshinori'
'Miyahara, Takuya'
'Shimada, Rintaro'
'Nagai, Yuki'
'Sakamoto, Akira'
'Abe, Jiro'
'Kobayashi, Yoichi'

_publ_section_title
;
 Photochromic dinuclear iridium(III) complexes having phenoxyl-imidazolyl
 radical complex derivatives.
;
_journal_name_full 'Chemical communications (Cambridge, England)'
_journal_paper_doi 10.1039/d3cc02208k
_journal_year 2023
_chemical_formula_sum 'C140 H132 Cl2 Ir2 N8 O4'
_chemical_formula_weight 2445.83
_space_group_crystal_system monoclinic
_space_group_IT_number 15
_space_group_name_Hall '-C 2yc'
_space_group_name_H-M_alt 'C 1 2/c 1'
_atom_sites_solution_hydrogens geom
_audit_creation_method SHELXL-2018/3
_audit_update_record
;
2023-03-01 deposited with the CCDC.	2023-06-20 downloaded from the CCDC.
;
_cell_angle_alpha 90
_cell_angle_beta 106.2010(10)
_cell_angle_gamma 90
_cell_formula_units_Z 4
_cell_length_a 15.7423(3)
_cell_length_b 38.0032(8)
_cell_length_c 24.3288(5)
_cell_measurement_reflns_used 3207
_cell_measurement_temperature 90(2)
_cell_measurement_theta_max 26.7768
_cell_measurement_theta_min 2.1138
_cell_volume 13976.9(5)
_computing_structure_refinement 'SHELXL-2018/3 (Sheldrick, 2018)'
_diffrn_ambient_temperature 90(2)
_diffrn_measured_fraction_theta_full 0.981
_diffrn_measured_fraction_theta_max 0.981
_diffrn_measurement_device_type 'Bruker D8 goniometer'
_diffrn_measurement_method 'omega scans'
_diffrn_radiation_type MoK\a
_diffrn_radiation_wavelength 0.71073
_diffrn_reflns_av_R_equivalents 0.0288
_diffrn_reflns_av_unetI/netI 0.0159
_diffrn_reflns_Laue_measured_fraction_full 0.981
_diffrn_reflns_Laue_measured_fraction_max 0.981
_diffrn_reflns_limit_h_max 18
_diffrn_reflns_limit_h_min -18
_diffrn_reflns_limit_k_max 45
_diffrn_reflns_limit_k_min -45
_diffrn_reflns_limit_l_max 28
_diffrn_reflns_limit_l_min -28
_diffrn_reflns_number 103979
_diffrn_reflns_point_group_measured_fraction_full 0.981
_diffrn_reflns_point_group_measured_fraction_max 0.981
_diffrn_reflns_theta_full 25.000
_diffrn_reflns_theta_max 25.027
_diffrn_reflns_theta_min 2.097
_diffrn_source 'sealed tube'
_exptl_absorpt_coefficient_mu 1.990
_exptl_absorpt_correction_type multi-scan
_exptl_crystal_colour YELLOW
_exptl_crystal_density_diffrn 1.162
_exptl_crystal_description BLOCK
_exptl_crystal_F_000 4992
_exptl_crystal_size_max 0.863
_exptl_crystal_size_mid 0.476
_exptl_crystal_size_min 0.222
_exptl_transmission_factor_max 0.746200
_exptl_transmission_factor_min 0.623600
_refine_diff_density_max 0.799
_refine_diff_density_min -0.769
_refine_diff_density_rms 0.061
_refine_ls_extinction_method none
_refine_ls_goodness_of_fit_ref 0.780
_refine_ls_hydrogen_treatment constr
_refine_ls_matrix_type full
_refine_ls_number_parameters 707
_refine_ls_number_reflns 12124
_refine_ls_number_restraints 46
_refine_ls_restrained_S_all 0.779
_refine_ls_R_factor_all 0.0226
_refine_ls_R_factor_gt 0.0209
_refine_ls_shift/su_max 0.005
_refine_ls_shift/su_mean 0.000
_refine_ls_structure_factor_coef Fsqd
_refine_ls_weighting_details 'w=1/[\s^2^(Fo^2^)+(0.1000P)^2^] where P=(Fo^2^+2Fc^2^)/3'
_refine_ls_weighting_scheme calc
_refine_ls_wR_factor_gt 0.0853
_refine_ls_wR_factor_ref 0.0876
_reflns_Friedel_coverage 0.000
_reflns_number_gt 11299
_reflns_number_total 12124
_reflns_threshold_expression 'I > 2\s(I)'
_cod_data_source_file d3cc02208k2.cif
_cod_data_source_block mo_Ir_tBuPIC_0m_a_sqd
_cod_depositor_comments
;
The following automatic conversions were performed:

data item '_exptl_absorpt_correction_type' value 'Multi-Scan' was
changed to 'multi-scan' in accordance with the
/home/data/users/saulius/crontab/automatic-downloads/rss-feeds/RSC/lib/dictionaries/cif_core.dic
dictionary named 'cif_core.dic' version 2.4.2 last updated on
2011-04-26.

Automatic conversion script
Id: cif_fix_values 8170 2020-07-09 18:12:32Z antanas 
;
_cod_original_sg_symbol_H-M 'C 2/c'
_cod_database_code 7131744
_shelx_shelxl_version_number 2018/3
_shelx_space_group_comment
;
The symmetry employed for this shelxl refinement is uniquely defined
by the following loop, which should always be used as a source of
symmetry information in preference to the above space-group names.
They are only intended as comments.
;
_platon_squeeze_void_probe_radius 1.20

loop_
_space_group_symop_operation_xyz
'x, y, z'
'-x, y, -z+1/2'
'x+1/2, y+1/2, z'
'-x+1/2, y+1/2, -z+1/2'
'-x, -y, -z'
'x, -y, z-1/2'
'-x+1/2, -y+1/2, -z'
'x+1/2, -y+1/2, z-1/2'

loop_
_atom_site_label
_atom_site_type_symbol
_atom_site_fract_x
_atom_site_fract_y
_atom_site_fract_z
_atom_site_U_iso_or_equiv
_atom_site_adp_type
_atom_site_occupancy
_atom_site_site_symmetry_order
_atom_site_calc_flag
_atom_site_refinement_flags_posn
_atom_site_refinement_flags_adp
_atom_site_refinement_flags_occupancy
_atom_site_disorder_assembly
_atom_site_disorder_group
C45 C 0.7268(3) 0.37606(10) 0.49219(17) 0.0313(4) Uani 0.843(5) 1 d D U P A 1
H45 H 0.765783 0.393631 0.488263 0.038 Uiso 0.843(5) 1 calc R U P A 1
C46 C 0.7492(3) 0.35435(12) 0.54114(14) 0.0313(4) Uani 0.843(5) 1 d D U P A 1
H46 H 0.802504 0.357411 0.569256 0.038 Uiso 0.843(5) 1 calc R U P A 1
C47 C 0.6908(3) 0.32862(10) 0.54646(15) 0.0313(4) Uani 0.843(5) 1 d D U P A 1
H47 H 0.705658 0.313867 0.578214 0.038 Uiso 0.843(5) 1 calc R U P A 1
C48 C 0.6102(3) 0.32410(9) 0.50551(14) 0.0313(4) Uani 0.843(5) 1 d D U P A 1
H48 H 0.570675 0.306955 0.510298 0.038 Uiso 0.843(5) 1 calc R U P A 1
C49 C 0.5891(3) 0.34556(11) 0.45721(16) 0.0313(4) Uani 0.843(5) 1 d D U P A 1
H49 H 0.535587 0.342603 0.429306 0.038 Uiso 0.843(5) 1 calc R U P A 1
C49A C 0.6124(14) 0.3431(6) 0.4666(8) 0.0313(4) Uani 0.157(5) 1 d D . P A 2
H49A H 0.608211 0.325683 0.436848 0.038 Uiso 0.157(5) 1 calc R U P A 2
H49B H 0.552181 0.349491 0.465279 0.038 Uiso 0.157(5) 1 calc R U P A 2
C48A C 0.6478(15) 0.3257(5) 0.5191(8) 0.0313(4) Uani 0.157(5) 1 d D . P A 2
H48A H 0.618931 0.307128 0.531161 0.038 Uiso 0.157(5) 1 calc R U P A 2
C47A C 0.7280(15) 0.3383(6) 0.5510(7) 0.0313(4) Uani 0.157(5) 1 d D . P A 2
H47A H 0.755934 0.325466 0.583645 0.038 Uiso 0.157(5) 1 calc R U P A 2
C46A C 0.7714(14) 0.3672(6) 0.5405(7) 0.0313(4) Uani 0.157(5) 1 d D . P A 2
H46A H 0.822723 0.375134 0.566754 0.038 Uiso 0.157(5) 1 calc R U P A 2
C45A C 0.7356(17) 0.3846(5) 0.4884(9) 0.0313(4) Uani 0.157(5) 1 d D . P A 2
H45A H 0.764751 0.403560 0.477695 0.038 Uiso 0.157(5) 1 calc R U P A 2
C44 C 0.64899(16) 0.37183(6) 0.45050(9) 0.0123(6) Uani 0.843(5) 1 d . U P . .
Cl1 Cl 0.56845(4) 0.49140(2) 0.21091(3) 0.01471(14) Uani 1 1 d . . . . .
O1 O 0.70249(13) 0.72920(4) 0.42577(7) 0.0332(4) Uani 1 1 d . . . . .
N1 N 0.61917(13) 0.54467(5) 0.31863(7) 0.0152(4) Uani 1 1 d . . . . .
C1 C 0.72907(19) 0.49027(5) 0.33221(11) 0.0169(6) Uani 1 1 d . . . . .
O2 O 0.78979(11) 0.25694(4) 0.38302(8) 0.0301(4) Uani 1 1 d . . . . .
N2 N 0.63921(12) 0.60188(5) 0.33357(8) 0.0148(4) Uani 1 1 d . . . . .
C2 C 0.78541(15) 0.46098(6) 0.33977(11) 0.0220(5) Uani 1 1 d . . . . .
H2 H 0.761680 0.438579 0.339921 0.026 Uiso 1 1 calc R U . . .
N3 N 0.59766(11) 0.43768(5) 0.33171(9) 0.0151(4) Uani 1 1 d . . . . .
C3 C 0.87544(17) 0.46454(7) 0.34702(12) 0.0287(6) Uani 1 1 d . . . . .
H3 H 0.910944 0.444567 0.352261 0.034 Uiso 1 1 calc R U . . .
N4 N 0.62105(13) 0.38072(5) 0.34480(8) 0.0162(4) Uani 1 1 d . . . . .
C4 C 0.91334(18) 0.49732(7) 0.34660(13) 0.0273(6) Uani 1 1 d . . . . .
H4 H 0.973730 0.499510 0.351054 0.033 Uiso 1 1 calc R U . . .
C5 C 0.85960(16) 0.52693(6) 0.33939(11) 0.0231(5) Uani 1 1 d . U . . .
H5 H 0.884061 0.549126 0.338491 0.028 Uiso 1 1 calc R U . . .
Ir5 Ir 0.59715(2) 0.49116(2) 0.31770(2) 0.01297(6) Uani 1 1 d . . . . .
C6 C 0.76952(15) 0.52365(6) 0.33351(10) 0.0182(5) Uani 1 1 d . . . . .
C8 C 0.72255(14) 0.58829(6) 0.34052(9) 0.0169(4) Uani 1 1 d . . . . .
C7 C 0.70966(14) 0.55302(6) 0.33025(9) 0.0156(4) Uani 1 1 d . . . . .
C9 C 0.80455(14) 0.60974(6) 0.35867(10) 0.0181(4) Uani 1 1 d . . . . .
C10 C 0.86239(15) 0.60515(6) 0.41322(10) 0.0251(5) Uani 1 1 d . . . . .
H10 H 0.849163 0.588827 0.438098 0.030 Uiso 1 1 calc R U . . .
C11 C 0.82538(15) 0.63372(6) 0.32153(11) 0.0226(5) Uani 1 1 d . . . . .
H11 H 0.787069 0.637076 0.285172 0.027 Uiso 1 1 calc R U . . .
C12 C 0.90406(16) 0.65283(7) 0.33888(11) 0.0290(5) Uani 1 1 d . . . . .
H12 H 0.918629 0.668693 0.313847 0.035 Uiso 1 1 calc R U . . .
C13 C 0.93842(17) 0.62452(7) 0.43030(12) 0.0310(6) Uani 1 1 d . . . . .
H13 H 0.975814 0.621813 0.467114 0.037 Uiso 1 1 calc R U . . .
C14 C 0.95999(16) 0.64823(7) 0.39287(12) 0.0320(6) Uani 1 1 d . . . . .
H14 H 1.012364 0.661006 0.404374 0.038 Uiso 1 1 calc R U . . .
C16 C 0.49326(14) 0.58973(6) 0.32338(9) 0.0160(4) Uani 1 1 d . . . . .
C15 C 0.57821(16) 0.57516(6) 0.32183(9) 0.0154(4) Uani 1 1 d . . . . .
C17 C 0.40860(14) 0.57585(6) 0.31283(10) 0.0185(5) Uani 1 1 d . . . . .
H17 H 0.397704 0.552435 0.302047 0.022 Uiso 1 1 calc R U . . .
C18 C 0.34066(15) 0.59739(6) 0.31858(10) 0.0205(5) Uani 1 1 d . . . . .
H18 H 0.283727 0.588286 0.311039 0.025 Uiso 1 1 calc R U . . .
C19 C 0.35572(16) 0.63236(7) 0.33541(10) 0.0209(5) Uani 1 1 d . . . . .
H19 H 0.309126 0.646364 0.339005 0.025 Uiso 1 1 calc R U . . .
C20 C 0.44094(15) 0.64642(6) 0.34692(9) 0.0192(5) Uani 1 1 d . . . . .
H20 H 0.452179 0.669580 0.359160 0.023 Uiso 1 1 calc R U . . .
C21 C 0.50799(14) 0.62510(6) 0.33969(9) 0.0163(4) Uani 1 1 d . . . . .
C22 C 0.60608(14) 0.63480(6) 0.35179(10) 0.0166(4) Uani 1 1 d . . . . .
C23 C 0.64506(15) 0.63906(6) 0.41450(9) 0.0183(5) Uani 1 1 d . . . . .
H23 H 0.645457 0.619425 0.437392 0.022 Uiso 1 1 calc R U . . .
C24 C 0.62102(16) 0.66576(6) 0.31741(9) 0.0167(5) Uani 1 1 d . . . . .
H24 H 0.605242 0.663573 0.277772 0.020 Uiso 1 1 calc R U . . .
C25 C 0.65570(15) 0.69638(6) 0.34036(10) 0.0178(5) Uani 1 1 d . . . . .
C26 C 0.67969(14) 0.66889(6) 0.44074(9) 0.0167(4) Uani 1 1 d . . . . .
C27 C 0.68038(14) 0.70050(6) 0.40402(9) 0.0191(5) Uani 1 1 d . . . . .
C28 C 0.67234(15) 0.72759(6) 0.30470(10) 0.0197(5) Uani 1 1 d . . . . .
C29 C 0.64767(18) 0.71800(7) 0.24109(10) 0.0295(5) Uani 1 1 d . . . . .
H29A H 0.585529 0.712949 0.227882 0.044 Uiso 1 1 calc R U . . .
H29B H 0.680683 0.697662 0.235787 0.044 Uiso 1 1 calc R U . . .
H29C H 0.661322 0.737378 0.219704 0.044 Uiso 1 1 calc R U . . .
C30 C 0.77129(16) 0.73680(6) 0.32365(11) 0.0291(5) Uani 1 1 d . . . . .
H30A H 0.805332 0.716337 0.320396 0.044 Uiso 1 1 calc R U . . .
H30B H 0.787408 0.744629 0.362711 0.044 Uiso 1 1 calc R U . . .
H30C H 0.782963 0.755175 0.299674 0.044 Uiso 1 1 calc R U . . .
C31 C 0.61664(19) 0.75969(7) 0.31126(12) 0.0282(5) Uani 1 1 d . . . . .
H31A H 0.622140 0.777648 0.284707 0.042 Uiso 1 1 calc R U . . .
H31B H 0.637268 0.768618 0.349605 0.042 Uiso 1 1 calc R U . . .
H31C H 0.555728 0.752878 0.303572 0.042 Uiso 1 1 calc R U . . .
C32 C 0.71821(15) 0.67208(6) 0.50547(9) 0.0218(5) Uani 1 1 d . . . . .
C33 C 0.7175(2) 0.63629(7) 0.53483(10) 0.0323(6) Uani 1 1 d . . . . .
H33A H 0.657635 0.628191 0.527680 0.048 Uiso 1 1 calc R U . . .
H33B H 0.743497 0.638770 0.575315 0.048 Uiso 1 1 calc R U . . .
H33C H 0.750924 0.619557 0.519822 0.048 Uiso 1 1 calc R U . . .
C34 C 0.66302(17) 0.69820(6) 0.52985(10) 0.0267(5) Uani 1 1 d . . . . .
H34A H 0.663610 0.720869 0.512556 0.040 Uiso 1 1 calc R U . . .
H34B H 0.687896 0.700099 0.570530 0.040 Uiso 1 1 calc R U . . .
H34C H 0.603203 0.689881 0.521656 0.040 Uiso 1 1 calc R U . . .
C35 C 0.81491(16) 0.68486(7) 0.51947(11) 0.0325(6) Uani 1 1 d . . . . .
H35A H 0.848239 0.669145 0.502556 0.049 Uiso 1 1 calc R U . . .
H35B H 0.840253 0.685263 0.560221 0.049 Uiso 1 1 calc R U . . .
H35C H 0.816415 0.708108 0.504350 0.049 Uiso 1 1 calc R U . . .
C36 C 0.60758(17) 0.49178(5) 0.40216(12) 0.0175(6) Uani 1 1 d . . . . .
C37 C 0.61262(16) 0.52103(7) 0.43810(11) 0.0225(5) Uani 1 1 d . . . . .
H37 H 0.615694 0.543435 0.423404 0.027 Uiso 1 1 calc R U . . .
C38 C 0.61316(18) 0.51749(7) 0.49455(11) 0.0279(6) Uani 1 1 d . . . . .
H38 H 0.616236 0.537511 0.517013 0.033 Uiso 1 1 calc R U . . .
C39 C 0.60919(18) 0.48454(7) 0.51855(12) 0.0273(5) Uani 1 1 d . . . . .
H39 H 0.608832 0.482429 0.556567 0.033 Uiso 1 1 calc R U . . .
C40 C 0.60576(15) 0.45473(6) 0.48467(10) 0.0229(5) Uani 1 1 d . . . . .
H40 H 0.602790 0.432449 0.499837 0.027 Uiso 1 1 calc R U . . .
C41 C 0.60681(14) 0.45853(6) 0.42768(10) 0.0176(5) Uani 1 1 d . . . . .
C42 C 0.60883(14) 0.42921(6) 0.38977(9) 0.0169(4) Uani 1 1 d . . . . .
C43 C 0.62565(14) 0.39389(6) 0.39810(9) 0.0178(5) Uani 1 1 d . . . . .
C50 C 0.60629(14) 0.40751(6) 0.30583(10) 0.0149(4) Uani 1 1 d . . . . .
C51 C 0.61285(13) 0.39316(5) 0.25145(9) 0.0159(4) Uani 1 1 d . . . . .
C52 C 0.59795(14) 0.40654(6) 0.19636(10) 0.0184(5) Uani 1 1 d . . . . .
H52 H 0.581249 0.429887 0.188483 0.022 Uiso 1 1 calc R U . . .
C53 C 0.60839(16) 0.38456(7) 0.15366(10) 0.0235(5) Uani 1 1 d . . . . .
H53 H 0.599062 0.393486 0.116860 0.028 Uiso 1 1 calc R U . . .
C54 C 0.63224(16) 0.34971(7) 0.16380(11) 0.0233(5) Uani 1 1 d . . . . .
H54 H 0.637330 0.335431 0.133840 0.028 Uiso 1 1 calc R U . . .
C55 C 0.64875(15) 0.33585(6) 0.21884(10) 0.0206(5) Uani 1 1 d . . . . .
H55 H 0.666040 0.312536 0.226321 0.025 Uiso 1 1 calc R U . . .
C56 C 0.63871(14) 0.35769(5) 0.26188(9) 0.0168(4) Uani 1 1 d . . . . .
C57 C 0.65650(15) 0.34852(6) 0.32518(10) 0.0188(5) Uani 1 1 d . . . . .
C58 C 0.60966(15) 0.31560(6) 0.33369(11) 0.0182(5) Uani 1 1 d . . . . .
H58 H 0.548231 0.315990 0.324591 0.022 Uiso 1 1 calc R U . . .
C59 C 0.75441(14) 0.34745(6) 0.35167(9) 0.0191(5) Uani 1 1 d . . . . .
H59 H 0.785544 0.368380 0.353084 0.023 Uiso 1 1 calc R U . . .
C60 C 0.65134(15) 0.28573(6) 0.35362(10) 0.0192(5) Uani 1 1 d . . . . .
C61 C 0.80056(15) 0.31872(6) 0.37346(9) 0.0191(5) Uani 1 1 d . . . . .
C62 C 0.75037(15) 0.28474(6) 0.37085(9) 0.0207(5) Uani 1 1 d . . . . .
C63 C 0.60189(16) 0.25202(6) 0.36035(11) 0.0247(5) Uani 1 1 d . . . . .
C64 C 0.50205(16) 0.25840(7) 0.34480(13) 0.0354(6) Uani 1 1 d . . . . .
H64A H 0.481229 0.265628 0.305518 0.053 Uiso 1 1 calc R U . . .
H64B H 0.489592 0.276494 0.368971 0.053 Uiso 1 1 calc R U . . .
H64C H 0.472666 0.237066 0.350158 0.053 Uiso 1 1 calc R U . . .
C65 C 0.6189(2) 0.22278(7) 0.32075(12) 0.0326(6) Uani 1 1 d . . . . .
H65A H 0.601704 0.230905 0.281849 0.049 Uiso 1 1 calc R U . . .
H65B H 0.585033 0.202298 0.324093 0.049 Uiso 1 1 calc R U . . .
H65C H 0.680728 0.216931 0.331676 0.049 Uiso 1 1 calc R U . . .
C66 C 0.63074(19) 0.23986(7) 0.42299(11) 0.0339(6) Uani 1 1 d . . . . .
H66A H 0.598634 0.219012 0.427105 0.051 Uiso 1 1 calc R U . . .
H66B H 0.618636 0.258118 0.447030 0.051 Uiso 1 1 calc R U . . .
H66C H 0.692982 0.234862 0.434025 0.051 Uiso 1 1 calc R U . . .
C67 C 0.89994(15) 0.31924(6) 0.40029(10) 0.0235(5) Uani 1 1 d . . . . .
C68 C 0.92166(17) 0.30610(7) 0.46235(11) 0.0309(6) Uani 1 1 d . . . . .
H68A H 0.901815 0.282240 0.462755 0.046 Uiso 1 1 calc R U . . .
H68B H 0.892336 0.320694 0.483612 0.046 Uiso 1 1 calc R U . . .
H68C H 0.984421 0.307152 0.479485 0.046 Uiso 1 1 calc R U . . .
C69 C 0.93660(16) 0.35681(7) 0.40157(12) 0.0312(6) Uani 1 1 d . . . . .
H69A H 0.927466 0.365139 0.363104 0.047 Uiso 1 1 calc R U . . .
H69B H 0.998742 0.356751 0.420905 0.047 Uiso 1 1 calc R U . . .
H69C H 0.906474 0.372000 0.421501 0.047 Uiso 1 1 calc R U . . .
C70 C 0.94688(16) 0.29618(7) 0.36569(12) 0.0319(6) Uani 1 1 d . . . . .
H70A H 0.932709 0.304522 0.326946 0.048 Uiso 1 1 calc R U . . .
H70B H 0.927522 0.272241 0.365998 0.048 Uiso 1 1 calc R U . . .
H70C H 1.009686 0.297385 0.382557 0.048 Uiso 1 1 calc R U . . .

loop_
_atom_site_aniso_label
_atom_site_aniso_U_11
_atom_site_aniso_U_22
_atom_site_aniso_U_33
_atom_site_aniso_U_23
_atom_site_aniso_U_13
_atom_site_aniso_U_12
C45 0.0399(11) 0.0301(8) 0.0227(7) 0.0053(6) 0.0065(7) 0.0092(8)
C46 0.0399(11) 0.0301(8) 0.0227(7) 0.0053(6) 0.0065(7) 0.0092(8)
C47 0.0399(11) 0.0301(8) 0.0227(7) 0.0053(6) 0.0065(7) 0.0092(8)
C48 0.0399(11) 0.0301(8) 0.0227(7) 0.0053(6) 0.0065(7) 0.0092(8)
C49 0.0399(11) 0.0301(8) 0.0227(7) 0.0053(6) 0.0065(7) 0.0092(8)
C49A 0.0399(11) 0.0301(8) 0.0227(7) 0.0053(6) 0.0065(7) 0.0092(8)
C48A 0.0399(11) 0.0301(8) 0.0227(7) 0.0053(6) 0.0065(7) 0.0092(8)
C47A 0.0399(11) 0.0301(8) 0.0227(7) 0.0053(6) 0.0065(7) 0.0092(8)
C46A 0.0399(11) 0.0301(8) 0.0227(7) 0.0053(6) 0.0065(7) 0.0092(8)
C45A 0.0399(11) 0.0301(8) 0.0227(7) 0.0053(6) 0.0065(7) 0.0092(8)
C44 0.0196(13) 0.0114(12) 0.0049(11) 0.0037(9) 0.0016(10) 0.0084(9)
Cl1 0.0125(3) 0.0124(3) 0.0179(3) 0.00104(16) 0.0020(3) 0.00013(16)
O1 0.0560(12) 0.0170(8) 0.0258(9) -0.0070(7) 0.0103(9) -0.0145(8)
N1 0.0130(8) 0.0125(10) 0.0185(10) 0.0001(7) 0.0016(7) 0.0011(8)
C1 0.0206(14) 0.0133(12) 0.0152(13) -0.0001(7) 0.0022(11) 0.0012(8)
O2 0.0232(9) 0.0188(9) 0.0435(10) 0.0033(7) 0.0012(8) 0.0051(7)
N2 0.0133(9) 0.0099(9) 0.0186(9) -0.0043(7) 0.0001(8) -0.0025(7)
C2 0.0148(11) 0.0162(12) 0.0317(13) -0.0014(10) 0.0012(10) 0.0013(9)
N3 0.0129(10) 0.0117(10) 0.0188(9) -0.0029(8) 0.0013(7) -0.0010(7)
C3 0.0219(12) 0.0208(12) 0.0409(15) -0.0034(11) 0.0045(11) 0.0035(10)
N4 0.0179(9) 0.0094(9) 0.0187(10) 0.0017(7) 0.0009(8) 0.0019(7)
C4 0.0147(13) 0.0286(13) 0.0370(16) -0.0049(11) 0.0042(11) 0.0012(10)
C5 0.0188(12) 0.0204(12) 0.0311(13) -0.0071(9) 0.0087(10) -0.0034(9)
Ir5 0.01081(8) 0.01061(8) 0.01570(8) -0.00145(2) 0.00075(5) 0.00007(2)
C6 0.0155(11) 0.0186(12) 0.0183(11) -0.0026(9) 0.0011(9) 0.0002(9)
C8 0.0128(10) 0.0182(11) 0.0174(11) -0.0005(9) 0.0003(9) -0.0025(8)
C7 0.0139(10) 0.0160(10) 0.0150(10) -0.0015(8) 0.0008(9) -0.0021(8)
C9 0.0158(10) 0.0148(10) 0.0233(11) -0.0060(9) 0.0047(9) -0.0033(8)
C10 0.0210(12) 0.0235(12) 0.0279(13) -0.0020(10) 0.0018(10) -0.0017(9)
C11 0.0190(11) 0.0210(11) 0.0279(12) -0.0004(10) 0.0068(10) -0.0020(9)
C12 0.0216(12) 0.0255(12) 0.0412(15) 0.0004(11) 0.0106(11) -0.0073(10)
C13 0.0227(13) 0.0309(14) 0.0343(14) -0.0085(11) -0.0008(11) 0.0004(10)
C14 0.0183(12) 0.0265(13) 0.0506(17) -0.0137(12) 0.0088(12) -0.0070(10)
C16 0.0162(11) 0.0153(10) 0.0155(10) -0.0023(8) 0.0029(9) 0.0003(8)
C15 0.0161(10) 0.0090(11) 0.0196(12) -0.0008(8) 0.0026(9) 0.0002(9)
C17 0.0162(11) 0.0152(11) 0.0220(11) -0.0013(9) 0.0021(9) -0.0011(8)
C18 0.0136(11) 0.0229(11) 0.0236(11) -0.0009(9) 0.0028(9) -0.0003(9)
C19 0.0180(12) 0.0213(12) 0.0236(12) -0.0009(10) 0.0060(10) 0.0029(9)
C20 0.0230(12) 0.0155(10) 0.0178(11) -0.0037(8) 0.0034(9) 0.0008(9)
C21 0.0171(11) 0.0178(11) 0.0124(10) -0.0006(8) 0.0016(9) -0.0019(8)
C22 0.0152(11) 0.0129(10) 0.0207(11) -0.0023(9) 0.0031(9) -0.0017(8)
C23 0.0213(11) 0.0156(11) 0.0176(11) 0.0016(9) 0.0045(9) -0.0024(8)
C24 0.0173(11) 0.0147(11) 0.0180(11) 0.0006(8) 0.0047(9) 0.0037(9)
C25 0.0160(11) 0.0145(11) 0.0215(11) -0.0001(9) 0.0029(9) -0.0014(8)
C26 0.0133(10) 0.0183(11) 0.0177(11) -0.0016(9) 0.0029(9) -0.0023(8)
C27 0.0188(11) 0.0155(11) 0.0220(11) -0.0024(9) 0.0040(9) -0.0033(8)
C28 0.0217(11) 0.0138(10) 0.0236(11) 0.0019(9) 0.0061(10) -0.0017(8)
C29 0.0411(15) 0.0241(12) 0.0230(12) 0.0052(10) 0.0086(11) -0.0007(11)
C30 0.0284(13) 0.0200(12) 0.0420(15) 0.0020(11) 0.0153(12) -0.0047(10)
C31 0.0280(13) 0.0190(13) 0.0364(15) 0.0003(10) 0.0068(12) 0.0014(11)
C32 0.0256(12) 0.0222(11) 0.0149(11) -0.0026(9) 0.0014(9) -0.0033(9)
C33 0.0482(17) 0.0255(13) 0.0187(12) -0.0006(10) 0.0020(12) -0.0016(12)
C34 0.0346(14) 0.0263(13) 0.0190(12) -0.0033(10) 0.0072(11) -0.0048(10)
C35 0.0235(13) 0.0424(15) 0.0267(13) -0.0104(11) -0.0009(11) -0.0062(11)
C36 0.0124(12) 0.0199(14) 0.0190(14) -0.0030(8) 0.0026(11) 0.0017(7)
C37 0.0224(12) 0.0189(12) 0.0220(12) -0.0055(10) -0.0006(10) 0.0021(10)
C38 0.0291(14) 0.0266(12) 0.0253(14) -0.0087(11) 0.0033(11) 0.0062(11)
C39 0.0279(14) 0.0349(13) 0.0195(13) -0.0053(11) 0.0070(11) 0.0021(11)
C40 0.0206(11) 0.0257(12) 0.0222(12) -0.0007(10) 0.0059(10) 0.0027(9)
C41 0.0109(10) 0.0198(11) 0.0196(11) -0.0005(9) 0.0001(9) 0.0033(8)
C42 0.0129(10) 0.0190(11) 0.0180(11) 0.0020(8) 0.0030(9) 0.0004(8)
C43 0.0160(11) 0.0182(11) 0.0174(11) 0.0013(9) 0.0017(9) -0.0014(8)
C50 0.0128(10) 0.0094(10) 0.0205(10) 0.0017(9) 0.0014(9) -0.0008(8)
C51 0.0116(10) 0.0143(10) 0.0216(11) -0.0018(8) 0.0044(9) -0.0024(8)
C52 0.0165(11) 0.0165(11) 0.0205(11) 0.0011(9) 0.0026(9) 0.0003(8)
C53 0.0238(12) 0.0267(12) 0.0195(12) -0.0016(10) 0.0053(10) -0.0024(10)
C54 0.0232(12) 0.0252(12) 0.0217(12) -0.0097(10) 0.0066(10) -0.0003(10)
C55 0.0211(11) 0.0121(10) 0.0266(12) -0.0034(9) 0.0035(10) 0.0023(8)
C56 0.0141(10) 0.0132(10) 0.0209(11) -0.0001(8) 0.0015(9) 0.0007(8)
C57 0.0183(11) 0.0142(11) 0.0222(12) -0.0004(9) 0.0027(10) 0.0039(8)
C58 0.0141(10) 0.0167(11) 0.0214(11) 0.0001(10) 0.0009(9) -0.0007(9)
C59 0.0159(11) 0.0183(11) 0.0203(11) -0.0024(9) 0.0003(9) -0.0045(8)
C60 0.0196(11) 0.0168(11) 0.0191(11) -0.0015(9) 0.0022(10) -0.0013(9)
C61 0.0178(11) 0.0178(11) 0.0200(11) -0.0035(9) 0.0023(9) -0.0003(8)
C62 0.0189(11) 0.0192(11) 0.0210(11) -0.0010(9) 0.0010(10) 0.0022(9)
C63 0.0229(12) 0.0159(11) 0.0332(13) 0.0029(9) 0.0043(11) -0.0019(9)
C64 0.0236(13) 0.0215(12) 0.0597(18) 0.0043(12) 0.0091(13) -0.0050(10)
C65 0.0376(14) 0.0167(13) 0.0417(17) -0.0003(10) 0.0080(12) -0.0015(12)
C66 0.0435(16) 0.0215(12) 0.0391(15) 0.0070(11) 0.0153(13) 0.0022(11)
C67 0.0164(11) 0.0225(12) 0.0274(12) -0.0049(10) -0.0007(10) 0.0006(9)
C68 0.0223(13) 0.0350(14) 0.0288(13) 0.0003(11) -0.0040(11) 0.0040(10)
C69 0.0173(12) 0.0286(14) 0.0407(15) -0.0051(11) -0.0036(11) -0.0008(10)
C70 0.0182(12) 0.0356(14) 0.0381(14) -0.0119(12) 0.0017(11) 0.0055(10)

loop_
_atom_type_symbol
_atom_type_description
_atom_type_scat_dispersion_real
_atom_type_scat_dispersion_imag
_atom_type_scat_source
C C 0.0033 0.0016 'International Tables Vol C Tables 4.2.6.8 and 6.1.1.4'
H H 0.0000 0.0000 'International Tables Vol C Tables 4.2.6.8 and 6.1.1.4'
Cl Cl 0.1484 0.1585 'International Tables Vol C Tables 4.2.6.8 and 6.1.1.4'
Ir Ir -1.4442 7.9887 'International Tables Vol C Tables 4.2.6.8 and 6.1.1.4'
N N 0.0061 0.0033 'International Tables Vol C Tables 4.2.6.8 and 6.1.1.4'
O O 0.0106 0.0060 'International Tables Vol C Tables 4.2.6.8 and 6.1.1.4'

loop_
_geom_angle_atom_site_label_1
_geom_angle_atom_site_label_2
_geom_angle_atom_site_label_3
_geom_angle
_geom_angle_site_symmetry_1
_geom_angle_site_symmetry_3
_geom_angle_publ_flag
C44 C45 C46 121.4(3) . . ?
C44 C45 H45 119.3 . . ?
C46 C45 H45 119.3 . . ?
C47 C46 C45 118.7(3) . . ?
C47 C46 H46 120.7 . . ?
C45 C46 H46 120.7 . . ?
C46 C47 C48 121.5(3) . . ?
C46 C47 H47 119.2 . . ?
C48 C47 H47 119.2 . . ?
C47 C48 C49 119.2(3) . . ?
C47 C48 H48 120.4 . . ?
C49 C48 H48 120.4 . . ?
C48 C49 C44 120.1(3) . . ?
C48 C49 H49 119.9 . . ?
C44 C49 H49 119.9 . . ?
C44 C49A C48A 123.6(18) . . ?
C44 C49A H49A 106.4 . . ?
C48A C49A H49A 106.4 . . ?
C44 C49A H49B 106.4 . . ?
C48A C49A H49B 106.4 . . ?
H49A C49A H49B 106.5 . . ?
C47A C48A C49A 114.8(17) . . ?
C47A C48A H48A 122.6 . . ?
C49A C48A H48A 122.6 . . ?
C48A C47A C46A 127.5(18) . . ?
C48A C47A H47A 116.3 . . ?
C46A C47A H47A 116.3 . . ?
C47A C46A C45A 117.2(17) . . ?
C47A C46A H46A 121.4 . . ?
C45A C46A H46A 121.4 . . ?
C46A C45A C44 118.1(15) . . ?
C46A C45A H45A 120.9 . . ?
C44 C45A H45A 120.9 . . ?
C45 C44 C49 119.1(3) . . ?
C49A C44 C43 133.4(8) . . ?
C45 C44 C43 121.9(2) . . ?
C49 C44 C43 119.0(2) . . ?
C49A C44 C45A 118.3(10) . . ?
C43 C44 C45A 108.1(7) . . ?
Ir5 Cl1 Ir5 99.24(2) 2_655 . ?
C15 N1 C7 105.64(19) . . ?
C15 N1 Ir5 140.54(17) . . ?
C7 N1 Ir5 112.45(14) . . ?
C2 C1 C6 116.4(3) . . ?
C2 C1 Ir5 128.43(17) . . ?
C6 C1 Ir5 115.19(17) . . ?
C15 N2 C8 109.62(18) . . ?
C15 N2 C22 113.96(18) . . ?
C8 N2 C22 133.51(17) . . ?
C3 C2 C1 121.7(2) . . ?
C3 C2 H2 119.1 . . ?
C1 C2 H2 119.1 . . ?
C50 N3 C42 106.03(19) . . ?
C50 N3 Ir5 140.02(17) . . ?
C42 N3 Ir5 112.59(15) . . ?
C2 C3 C4 121.0(2) . . ?
C2 C3 H3 119.5 . . ?
C4 C3 H3 119.5 . . ?
C50 N4 C43 109.73(18) . . ?
C50 N4 C57 113.52(19) . . ?
C43 N4 C57 132.97(18) . . ?
C3 C4 C5 118.8(3) . . ?
C3 C4 H4 120.6 . . ?
C5 C4 H4 120.6 . . ?
C4 C5 C6 120.5(2) . . ?
C4 C5 H5 119.7 . . ?
C6 C5 H5 119.7 . . ?
C1 Ir5 C36 92.00(11) . . ?
C1 Ir5 N3 89.90(7) . . ?
C36 Ir5 N3 81.23(8) . . ?
C1 Ir5 N1 81.50(8) . . ?
C36 Ir5 N1 90.66(7) . . ?
N3 Ir5 N1 167.99(8) . . ?
C1 Ir5 Cl1 174.20(8) . 2_655 ?
C36 Ir5 Cl1 93.77(8) . 2_655 ?
N3 Ir5 Cl1 90.31(5) . 2_655 ?
N1 Ir5 Cl1 99.10(6) . 2_655 ?
C1 Ir5 Cl1 93.48(8) . . ?
C36 Ir5 Cl1 174.46(7) . . ?
N3 Ir5 Cl1 99.57(6) . . ?
N1 Ir5 Cl1 89.36(5) . . ?
Cl1 Ir5 Cl1 80.77(2) 2_655 . ?
C5 C6 C1 121.5(2) . . ?
C5 C6 C7 124.4(2) . . ?
C1 C6 C7 114.0(2) . . ?
C7 C8 N2 104.92(18) . . ?
C7 C8 C9 131.6(2) . . ?
N2 C8 C9 123.38(19) . . ?
C8 C7 N1 110.33(19) . . ?
C8 C7 C6 133.1(2) . . ?
N1 C7 C6 116.31(19) . . ?
C11 C9 C10 119.5(2) . . ?
C11 C9 C8 120.7(2) . . ?
C10 C9 C8 119.8(2) . . ?
C13 C10 C9 120.4(2) . . ?
C13 C10 H10 119.8 . . ?
C9 C10 H10 119.8 . . ?
C9 C11 C12 119.8(2) . . ?
C9 C11 H11 120.1 . . ?
C12 C11 H11 120.1 . . ?
C14 C12 C11 120.1(2) . . ?
C14 C12 H12 120.0 . . ?
C11 C12 H12 120.0 . . ?
C10 C13 C14 120.2(2) . . ?
C10 C13 H13 119.9 . . ?
C14 C13 H13 119.9 . . ?
C12 C14 C13 120.1(2) . . ?
C12 C14 H14 120.0 . . ?
C13 C14 H14 120.0 . . ?
C17 C16 C21 119.4(2) . . ?
C17 C16 C15 133.7(2) . . ?
C21 C16 C15 106.91(19) . . ?
N1 C15 N2 109.4(2) . . ?
N1 C15 C16 142.2(2) . . ?
N2 C15 C16 107.91(19) . . ?
C18 C17 C16 119.0(2) . . ?
C18 C17 H17 120.5 . . ?
C16 C17 H17 120.5 . . ?
C17 C18 C19 121.4(2) . . ?
C17 C18 H18 119.3 . . ?
C19 C18 H18 119.3 . . ?
C18 C19 C20 120.0(2) . . ?
C18 C19 H19 120.0 . . ?
C20 C19 H19 120.0 . . ?
C21 C20 C19 118.4(2) . . ?
C21 C20 H20 120.8 . . ?
C19 C20 H20 120.8 . . ?
C20 C21 C16 121.8(2) . . ?
C20 C21 C22 126.81(19) . . ?
C16 C21 C22 111.26(19) . . ?
N2 C22 C23 108.81(18) . . ?
N2 C22 C24 112.05(18) . . ?
C23 C22 C24 113.78(18) . . ?
N2 C22 C21 99.23(16) . . ?
C23 C22 C21 109.17(18) . . ?
C24 C22 C21 112.80(18) . . ?
C26 C23 C22 125.3(2) . . ?
C26 C23 H23 117.4 . . ?
C22 C23 H23 117.4 . . ?
C25 C24 C22 123.9(2) . . ?
C25 C24 H24 118.0 . . ?
C22 C24 H24 118.0 . . ?
C24 C25 C27 118.7(2) . . ?
C24 C25 C28 123.4(2) . . ?
C27 C25 C28 117.93(19) . . ?
C23 C26 C27 117.63(19) . . ?
C23 C26 C32 123.4(2) . . ?
C27 C26 C32 118.96(18) . . ?
O1 C27 C25 120.2(2) . . ?
O1 C27 C26 120.5(2) . . ?
C25 C27 C26 119.35(18) . . ?
C29 C28 C25 110.63(18) . . ?
C29 C28 C31 107.6(2) . . ?
C25 C28 C31 111.27(19) . . ?
C29 C28 C30 107.9(2) . . ?
C25 C28 C30 108.97(18) . . ?
C31 C28 C30 110.4(2) . . ?
C28 C29 H29A 109.5 . . ?
C28 C29 H29B 109.5 . . ?
H29A C29 H29B 109.5 . . ?
C28 C29 H29C 109.5 . . ?
H29A C29 H29C 109.5 . . ?
H29B C29 H29C 109.5 . . ?
C28 C30 H30A 109.5 . . ?
C28 C30 H30B 109.5 . . ?
H30A C30 H30B 109.5 . . ?
C28 C30 H30C 109.5 . . ?
H30A C30 H30C 109.5 . . ?
H30B C30 H30C 109.5 . . ?
C28 C31 H31A 109.5 . . ?
C28 C31 H31B 109.5 . . ?
H31A C31 H31B 109.5 . . ?
C28 C31 H31C 109.5 . . ?
H31A C31 H31C 109.5 . . ?
H31B C31 H31C 109.5 . . ?
C26 C32 C33 110.89(19) . . ?
C26 C32 C34 110.11(19) . . ?
C33 C32 C34 108.21(19) . . ?
C26 C32 C35 109.66(19) . . ?
C33 C32 C35 108.1(2) . . ?
C34 C32 C35 109.86(19) . . ?
C32 C33 H33A 109.5 . . ?
C32 C33 H33B 109.5 . . ?
H33A C33 H33B 109.5 . . ?
C32 C33 H33C 109.5 . . ?
H33A C33 H33C 109.5 . . ?
H33B C33 H33C 109.5 . . ?
C32 C34 H34A 109.5 . . ?
C32 C34 H34B 109.5 . . ?
H34A C34 H34B 109.5 . . ?
C32 C34 H34C 109.5 . . ?
H34A C34 H34C 109.5 . . ?
H34B C34 H34C 109.5 . . ?
C32 C35 H35A 109.5 . . ?
C32 C35 H35B 109.5 . . ?
H35A C35 H35B 109.5 . . ?
C32 C35 H35C 109.5 . . ?
H35A C35 H35C 109.5 . . ?
H35B C35 H35C 109.5 . . ?
C37 C36 C41 116.2(3) . . ?
C37 C36 Ir5 128.26(18) . . ?
C41 C36 Ir5 115.48(16) . . ?
C38 C37 C36 121.9(3) . . ?
C38 C37 H37 119.1 . . ?
C36 C37 H37 119.1 . . ?
C37 C38 C39 121.2(2) . . ?
C37 C38 H38 119.4 . . ?
C39 C38 H38 119.4 . . ?
C40 C39 C38 118.9(3) . . ?
C40 C39 H39 120.6 . . ?
C38 C39 H39 120.6 . . ?
C39 C40 C41 119.6(2) . . ?
C39 C40 H40 120.2 . . ?
C41 C40 H40 120.2 . . ?
C40 C41 C36 122.2(2) . . ?
C40 C41 C42 123.9(2) . . ?
C36 C41 C42 113.8(2) . . ?
C43 C42 N3 109.6(2) . . ?
C43 C42 C41 134.0(2) . . ?
N3 C42 C41 116.23(19) . . ?
C42 C43 N4 105.08(19) . . ?
C42 C43 C44 132.1(2) . . ?
N4 C43 C44 122.7(2) . . ?
N3 C50 N4 109.4(2) . . ?
N3 C50 C51 142.3(2) . . ?
N4 C50 C51 108.01(19) . . ?
C52 C51 C56 119.0(2) . . ?
C52 C51 C50 134.5(2) . . ?
C56 C51 C50 106.46(19) . . ?
C53 C52 C51 118.8(2) . . ?
C53 C52 H52 120.6 . . ?
C51 C52 H52 120.6 . . ?
C54 C53 C52 122.1(2) . . ?
C54 C53 H53 119.0 . . ?
C52 C53 H53 119.0 . . ?
C53 C54 C55 120.2(2) . . ?
C53 C54 H54 119.9 . . ?
C55 C54 H54 119.9 . . ?
C56 C55 C54 118.1(2) . . ?
C56 C55 H55 120.9 . . ?
C54 C55 H55 120.9 . . ?
C55 C56 C51 121.8(2) . . ?
C55 C56 C57 126.94(19) . . ?
C51 C56 C57 111.23(19) . . ?
N4 C57 C58 113.74(18) . . ?
N4 C57 C59 108.66(18) . . ?
C58 C57 C59 113.95(19) . . ?
N4 C57 C56 99.05(17) . . ?
C58 C57 C56 111.82(19) . . ?
C59 C57 C56 108.52(19) . . ?
C60 C58 C57 123.4(2) . . ?
C60 C58 H58 118.3 . . ?
C57 C58 H58 118.3 . . ?
C61 C59 C57 125.0(2) . . ?
C61 C59 H59 117.5 . . ?
C57 C59 H59 117.5 . . ?
C58 C60 C62 119.4(2) . . ?
C58 C60 C63 122.5(2) . . ?
C62 C60 C63 118.0(2) . . ?
C59 C61 C62 117.58(19) . . ?
C59 C61 C67 122.8(2) . . ?
C62 C61 C67 119.67(19) . . ?
O2 C62 C60 120.6(2) . . ?
O2 C62 C61 120.5(2) . . ?
C60 C62 C61 118.91(19) . . ?
C64 C63 C60 111.03(19) . . ?
C64 C63 C66 107.0(2) . . ?
C60 C63 C66 109.8(2) . . ?
C64 C63 C65 107.8(2) . . ?
C60 C63 C65 110.7(2) . . ?
C66 C63 C65 110.4(2) . . ?
C63 C64 H64A 109.5 . . ?
C63 C64 H64B 109.5 . . ?
H64A C64 H64B 109.5 . . ?
C63 C64 H64C 109.5 . . ?
H64A C64 H64C 109.5 . . ?
H64B C64 H64C 109.5 . . ?
C63 C65 H65A 109.5 . . ?
C63 C65 H65B 109.5 . . ?
H65A C65 H65B 109.5 . . ?
C63 C65 H65C 109.5 . . ?
H65A C65 H65C 109.5 . . ?
H65B C65 H65C 109.5 . . ?
C63 C66 H66A 109.5 . . ?
C63 C66 H66B 109.5 . . ?
H66A C66 H66B 109.5 . . ?
C63 C66 H66C 109.5 . . ?
H66A C66 H66C 109.5 . . ?
H66B C66 H66C 109.5 . . ?
C61 C67 C68 109.8(2) . . ?
C61 C67 C69 110.91(19) . . ?
C68 C67 C69 107.6(2) . . ?
C61 C67 C70 110.60(19) . . ?
C68 C67 C70 110.1(2) . . ?
C69 C67 C70 107.8(2) . . ?
C67 C68 H68A 109.5 . . ?
C67 C68 H68B 109.5 . . ?
H68A C68 H68B 109.5 . . ?
C67 C68 H68C 109.5 . . ?
H68A C68 H68C 109.5 . . ?
H68B C68 H68C 109.5 . . ?
C67 C69 H69A 109.5 . . ?
C67 C69 H69B 109.5 . . ?
H69A C69 H69B 109.5 . . ?
C67 C69 H69C 109.5 . . ?
H69A C69 H69C 109.5 . . ?
H69B C69 H69C 109.5 . . ?
C67 C70 H70A 109.5 . . ?
C67 C70 H70B 109.5 . . ?
H70A C70 H70B 109.5 . . ?
C67 C70 H70C 109.5 . . ?
H70A C70 H70C 109.5 . . ?
H70B C70 H70C 109.5 . . ?

loop_
_geom_bond_atom_site_label_1
_geom_bond_atom_site_label_2
_geom_bond_distance
_geom_bond_site_symmetry_2
_geom_bond_publ_flag
C45 C44 1.364(5) . ?
C45 C46 1.410(5) . ?
C45 H45 0.9300 . ?
C46 C47 1.373(5) . ?
C46 H46 0.9300 . ?
C47 C48 1.389(5) . ?
C47 H47 0.9300 . ?
C48 C49 1.392(4) . ?
C48 H48 0.9300 . ?
C49 C44 1.413(5) . ?
C49 H49 0.9300 . ?
C49A C44 1.34(2) . ?
C49A C48A 1.408(16) . ?
C49A H49A 0.9700 . ?
C49A H49B 0.9700 . ?
C48A C47A 1.371(17) . ?
C48A H48A 0.9300 . ?
C47A C46A 1.355(17) . ?
C47A H47A 0.9300 . ?
C46A C45A 1.401(16) . ?
C46A H46A 0.9300 . ?
C45A C44 1.50(2) . ?
C45A H45A 0.9300 . ?
C44 C43 1.484(3) . ?
Cl1 Ir5 2.5036(6) 2_655 ?
Cl1 Ir5 2.5097(7) . ?
O1 C27 1.220(3) . ?
N1 C15 1.339(3) . ?
N1 C7 1.409(3) . ?
N1 Ir5 2.0621(19) . ?
C1 C2 1.403(3) . ?
C1 C6 1.416(3) . ?
C1 Ir5 2.007(3) . ?
O2 C62 1.219(3) . ?
N2 C15 1.372(3) . ?
N2 C8 1.376(3) . ?
N2 C22 1.471(3) . ?
C2 C3 1.385(3) . ?
C2 H2 0.9300 . ?
N3 C50 1.333(3) . ?
N3 C42 1.411(3) . ?
N3 Ir5 2.060(2) . ?
C3 C4 1.383(4) . ?
C3 H3 0.9300 . ?
N4 C50 1.366(3) . ?
N4 C43 1.373(3) . ?
N4 C57 1.478(3) . ?
C4 C5 1.389(4) . ?
C4 H4 0.9300 . ?
C5 C6 1.391(3) . ?
C5 H5 0.9300 . ?
Ir5 C36 2.015(3) . ?
C6 C7 1.449(3) . ?
C8 C7 1.368(3) . ?
C8 C9 1.486(3) . ?
C9 C11 1.386(3) . ?
C9 C10 1.395(3) . ?
C10 C13 1.367(3) . ?
C10 H10 0.9300 . ?
C11 C12 1.396(3) . ?
C11 H11 0.9300 . ?
C12 C14 1.373(4) . ?
C12 H12 0.9300 . ?
C13 C14 1.389(4) . ?
C13 H13 0.9300 . ?
C14 H14 0.9300 . ?
C16 C17 1.389(3) . ?
C16 C21 1.403(3) . ?
C16 C15 1.458(3) . ?
C17 C18 1.385(3) . ?
C17 H17 0.9300 . ?
C18 C19 1.391(3) . ?
C18 H18 0.9300 . ?
C19 C20 1.398(3) . ?
C19 H19 0.9300 . ?
C20 C21 1.380(3) . ?
C20 H20 0.9300 . ?
C21 C22 1.534(3) . ?
C22 C23 1.486(3) . ?
C22 C24 1.500(3) . ?
C23 C26 1.340(3) . ?
C23 H23 0.9300 . ?
C24 C25 1.339(3) . ?
C24 H24 0.9300 . ?
C25 C27 1.496(3) . ?
C25 C28 1.534(3) . ?
C26 C27 1.499(3) . ?
C26 C32 1.526(3) . ?
C28 C29 1.531(3) . ?
C28 C31 1.537(3) . ?
C28 C30 1.537(3) . ?
C29 H29A 0.9600 . ?
C29 H29B 0.9600 . ?
C29 H29C 0.9600 . ?
C30 H30A 0.9600 . ?
C30 H30B 0.9600 . ?
C30 H30C 0.9600 . ?
C31 H31A 0.9600 . ?
C31 H31B 0.9600 . ?
C31 H31C 0.9600 . ?
C32 C33 1.538(3) . ?
C32 C34 1.543(3) . ?
C32 C35 1.543(3) . ?
C33 H33A 0.9600 . ?
C33 H33B 0.9600 . ?
C33 H33C 0.9600 . ?
C34 H34A 0.9600 . ?
C34 H34B 0.9600 . ?
C34 H34C 0.9600 . ?
C35 H35A 0.9600 . ?
C35 H35B 0.9600 . ?
C35 H35C 0.9600 . ?
C36 C37 1.403(3) . ?
C36 C41 1.409(3) . ?
C37 C38 1.378(4) . ?
C37 H37 0.9300 . ?
C38 C39 1.391(4) . ?
C38 H38 0.9300 . ?
C39 C40 1.393(4) . ?
C39 H39 0.9300 . ?
C40 C41 1.399(3) . ?
C40 H40 0.9300 . ?
C41 C42 1.452(3) . ?
C42 C43 1.372(3) . ?
C50 C51 1.461(3) . ?
C51 C52 1.391(3) . ?
C51 C56 1.411(3) . ?
C52 C53 1.378(3) . ?
C52 H52 0.9300 . ?
C53 C54 1.380(4) . ?
C53 H53 0.9300 . ?
C54 C55 1.394(3) . ?
C54 H54 0.9300 . ?
C55 C56 1.379(3) . ?
C55 H55 0.9300 . ?
C56 C57 1.527(3) . ?
C57 C58 1.496(3) . ?
C57 C59 1.496(3) . ?
C58 C60 1.333(3) . ?
C58 H58 0.9300 . ?
C59 C61 1.336(3) . ?
C59 H59 0.9300 . ?
C60 C62 1.498(3) . ?
C60 C63 1.531(3) . ?
C61 C62 1.506(3) . ?
C61 C67 1.518(3) . ?
C63 C64 1.530(3) . ?
C63 C66 1.535(3) . ?
C63 C65 1.543(4) . ?
C64 H64A 0.9600 . ?
C64 H64B 0.9600 . ?
C64 H64C 0.9600 . ?
C65 H65A 0.9600 . ?
C65 H65B 0.9600 . ?
C65 H65C 0.9600 . ?
C66 H66A 0.9600 . ?
C66 H66B 0.9600 . ?
C66 H66C 0.9600 . ?
C67 C68 1.535(3) . ?
C67 C69 1.537(3) . ?
C67 C70 1.539(3) . ?
C68 H68A 0.9600 . ?
C68 H68B 0.9600 . ?
C68 H68C 0.9600 . ?
C69 H69A 0.9600 . ?
C69 H69B 0.9600 . ?
C69 H69C 0.9600 . ?
C70 H70A 0.9600 . ?
C70 H70B 0.9600 . ?
C70 H70C 0.9600 . ?

loop_
_platon_squeeze_void_nr
_platon_squeeze_void_average_x
_platon_squeeze_void_average_y
_platon_squeeze_void_average_z
_platon_squeeze_void_volume
_platon_squeeze_void_count_electrons
_platon_squeeze_void_content
1 -0.014 0.098 0.020 32 0 ' '
2 0.014 0.098 0.480 32 0 ' '
3 -0.027 0.245 0.018 51 -6 ' '
4 0.027 0.245 0.482 51 -6 ' '
5 0.000 0.500 0.233 1819 511 ' '
6 0.027 0.755 -0.018 50 -6 ' '
7 -0.027 0.755 0.518 50 -6 ' '
8 -0.015 0.902 0.520 33 0 ' '
9 0.014 0.902 0.980 32 0 ' '
10 0.500 0.000 0.612 1819 511 ' '
11 0.473 0.255 0.518 50 -6 ' '
12 0.473 0.745 1.018 51 -6 ' '
13 0.485 0.402 0.520 32 0 ' '
14 0.486 0.598 1.020 32 0 ' '
15 0.527 0.255 0.982 50 -6 ' '
16 0.514 0.402 0.980 32 0 ' '
17 0.514 0.598 0.480 32 0 ' '
18 0.527 0.745 0.482 51 -6 ' '
